data_7153475
loop_
_publ_author_name
'Sun, Hao'
'Zhang, Guangqian'
'Zhi, Sanjun'
'Han, Jianlin'
'Li, Guigen'
'Pan, Yi'

_publ_section_title
;
 Copper-catalyzed aminobromination/elimination process: an efficient
 access to alpha,beta-unsaturated vicinal haloamino ketones and esters.
;
_journal_issue 19
_journal_name_full 'Organic &amp; biomolecular chemistry'
_journal_page_first 4236
_journal_page_last 4239
_journal_paper_doi 10.1039/c0ob00283f
_journal_volume 8
_journal_year 2010
_chemical_formula_moiety '4(C24 H22 Br N O4 S), H2 O'
_chemical_formula_sum 'C96 H90 Br4 N4 O17 S4'
_chemical_formula_weight 2019.60
_chemical_name_systematic
;
?
;
_space_group_IT_number 15
_symmetry_cell_setting monoclinic
_symmetry_space_group_name_Hall '-C 2yc'
_symmetry_space_group_name_H-M 'C 1 2/c 1'
_atom_sites_solution_hydrogens geom
_atom_sites_solution_primary direct
_atom_sites_solution_secondary difmap
_audit_creation_method SHELXL-97
_cell_angle_alpha 90.00
_cell_angle_beta 116.465(4)
_cell_angle_gamma 90.00
_cell_formula_units_Z 2
_cell_length_a 39.577(12)
_cell_length_b 6.966(2)
_cell_length_c 18.429(6)
_cell_measurement_reflns_used 2067
_cell_measurement_temperature 291(2)
_cell_measurement_theta_max 23.51
_cell_measurement_theta_min 2.46
_cell_volume 4548(2)
_computing_cell_refinement SMART
_computing_data_collection 'SMART (Bruker, 2000)'
_computing_data_reduction 'SAINT (Bruker, 2000)'
_computing_molecular_graphics SHELXTL
_computing_publication_material SHELXTL
_computing_structure_refinement SHELXTL
_computing_structure_solution 'SHELXTL (Bruker, 2000)'
_diffrn_ambient_temperature 291(2)
_diffrn_measured_fraction_theta_full 0.997
_diffrn_measured_fraction_theta_max 0.997
_diffrn_measurement_device_type 'Bruker Smart Apex CCD'
_diffrn_measurement_method 'phi and omega scans'
_diffrn_radiation_monochromator graphite
_diffrn_radiation_source 'sealed tube'
_diffrn_radiation_type MoK\a
_diffrn_radiation_wavelength 0.71073
_diffrn_reflns_av_R_equivalents 0.0414
_diffrn_reflns_av_sigmaI/netI 0.0719
_diffrn_reflns_limit_h_max 47
_diffrn_reflns_limit_h_min -48
_diffrn_reflns_limit_k_max 8
_diffrn_reflns_limit_k_min -8
_diffrn_reflns_limit_l_max 19
_diffrn_reflns_limit_l_min -22
_diffrn_reflns_number 11686
_diffrn_reflns_theta_full 26.00
_diffrn_reflns_theta_max 26.00
_diffrn_reflns_theta_min 2.21
_exptl_absorpt_coefficient_mu 1.931
_exptl_absorpt_correction_T_max 0.684
_exptl_absorpt_correction_T_min 0.613
_exptl_absorpt_correction_type multi-scan
_exptl_absorpt_process_details 'SADABS; Bruker, 2000'
_exptl_crystal_density_diffrn 1.475
_exptl_crystal_density_method 'not measured'
_exptl_crystal_F_000 2068
_exptl_crystal_size_max 0.26
_exptl_crystal_size_mid 0.22
_exptl_crystal_size_min 0.20
_refine_diff_density_max 0.305
_refine_diff_density_min -0.548
_refine_diff_density_rms 0.061
_refine_ls_extinction_method none
_refine_ls_goodness_of_fit_ref 1.038
_refine_ls_hydrogen_treatment constr
_refine_ls_matrix_type full
_refine_ls_number_parameters 288
_refine_ls_number_reflns 4464
_refine_ls_number_restraints 0
_refine_ls_restrained_S_all 1.038
_refine_ls_R_factor_all 0.0850
_refine_ls_R_factor_gt 0.0537
_refine_ls_shift/su_max 0.000
_refine_ls_shift/su_mean 0.000
_refine_ls_structure_factor_coef Fsqd
_refine_ls_weighting_details 'calc w=1/[\s^2^(Fo^2^)+(0.05P)^2^+1.55P] where P=(Fo^2^+2Fc^2^)/3'
_refine_ls_weighting_scheme calc
_refine_ls_wR_factor_gt 0.1037
_refine_ls_wR_factor_ref 0.1108
_reflns_number_gt 3100
_reflns_number_total 4464
_reflns_threshold_expression >2sigma(I)
_cod_data_source_file c0ob00283f.txt
_cod_data_source_block ss
_cod_depositor_comments
;
The following automatic conversions were performed:

'_symmetry_cell_setting' value 'Monoclinic' changed to 'monoclinic'
according to /home/saulius/struct/CIF-dictionaries/cif_core.dic
dictionary named 'cif_core.dic' version 2.4.2 from 2011-04-26.

Automatic conversion script
Id: cif_fix_values 1891 2012-01-12 08:04:46Z andrius 
;
_cod_original_sg_symbol_H-M 'C2/c '
_cod_database_code 7153475

loop_
_symmetry_equiv_pos_as_xyz
'x, y, z'
'-x, y, -z+1/2'
'x+1/2, y+1/2, z'
'-x+1/2, y+1/2, -z+1/2'
'-x, -y, -z'
'x, -y, z-1/2'
'-x+1/2, -y+1/2, -z'
'x+1/2, -y+1/2, z-1/2'

loop_
_atom_site_label
_atom_site_type_symbol
_atom_site_fract_x
_atom_site_fract_y
_atom_site_fract_z
_atom_site_U_iso_or_equiv
_atom_site_adp_type
_atom_site_occupancy
_atom_site_symmetry_multiplicity
_atom_site_calc_flag
_atom_site_refinement_flags
Br1 Br 0.295927(12) 0.05145(6) 0.40047(3) 0.04653(14) Uani 1 1 d .
C1 C 0.29953(11) 0.1287(6) 0.2527(2) 0.0422(9) Uani 1 1 d .
C2 C 0.32185(13) 0.0664(6) 0.2167(3) 0.0491(10) Uani 1 1 d .
H2 H 0.3478 0.0558 0.2474 0.059 Uiso 1 1 calc R
C3 C 0.30534(11) 0.0201(6) 0.1347(2) 0.0430(9) Uani 1 1 d .
H3 H 0.3203 -0.0215 0.1106 0.052 Uiso 1 1 calc R
C4 C 0.26649(11) 0.0361(6) 0.0888(2) 0.0418(9) Uani 1 1 d .
C5 C 0.24417(12) 0.0983(6) 0.1248(3) 0.0448(10) Uani 1 1 d .
H5 H 0.2182 0.1090 0.0941 0.054 Uiso 1 1 calc R
C6 C 0.26069(12) 0.1446(6) 0.2068(2) 0.0470(10) Uani 1 1 d .
H6 H 0.2458 0.1863 0.2309 0.056 Uiso 1 1 calc R
C7 C 0.21083(10) -0.0310(6) -0.0220(2) 0.0446(9) Uani 1 1 d .
H7B H 0.2020 -0.1194 0.0058 0.054 Uiso 1 1 calc R
H7C H 0.2022 -0.0716 -0.0772 0.054 Uiso 1 1 calc R
H7A H 0.2012 0.0949 -0.0210 0.054 Uiso 1 1 calc R
C8 C 0.31643(12) 0.1816(6) 0.3380(2) 0.0453(9) Uani 1 1 d .
C9 C 0.34503(11) 0.2951(6) 0.3766(2) 0.0451(10) Uani 1 1 d .
C10 C 0.35988(12) 0.3588(7) 0.4634(2) 0.0449(9) Uani 1 1 d .
C11 C 0.37633(12) 0.2230(6) 0.5317(2) 0.0491(10) Uani 1 1 d .
C12 C 0.38300(11) 0.0296(6) 0.5219(2) 0.0443(9) Uani 1 1 d .
H12 H 0.3769 -0.0173 0.4703 0.053 Uiso 1 1 calc R
C13 C 0.39824(12) -0.0902(6) 0.5865(3) 0.0547(12) Uani 1 1 d .
H13 H 0.4019 -0.2190 0.5789 0.066 Uiso 1 1 calc R
C14 C 0.40802(11) -0.0226(6) 0.6618(2) 0.0444(9) Uani 1 1 d .
H14 H 0.4183 -0.1055 0.7059 0.053 Uiso 1 1 calc R
C15 C 0.40284(11) 0.1697(6) 0.6741(2) 0.0443(10) Uani 1 1 d .
H15 H 0.4101 0.2161 0.7263 0.053 Uiso 1 1 calc R
C16 C 0.38673(12) 0.2919(6) 0.6081(2) 0.0465(10) Uani 1 1 d .
H16 H 0.3830 0.4206 0.6159 0.056 Uiso 1 1 calc R
C17 C 0.43397(11) 0.5036(6) 0.4352(2) 0.0412(9) Uani 1 1 d .
C18 C 0.43753(12) 0.6986(6) 0.4272(2) 0.0488(10) Uani 1 1 d .
H18 H 0.4246 0.7565 0.3767 0.059 Uiso 1 1 calc R
C19 C 0.45972(11) 0.8060(6) 0.4923(2) 0.0475(10) Uani 1 1 d .
H19 H 0.4626 0.9362 0.4855 0.057 Uiso 1 1 calc R
C20 C 0.47834(11) 0.7247(6) 0.5694(3) 0.0493(10) Uani 1 1 d .
C21 C 0.47452(11) 0.5302(6) 0.5760(2) 0.0452(9) Uani 1 1 d .
H21 H 0.4875 0.4722 0.6264 0.054 Uiso 1 1 calc R
C22 C 0.45216(11) 0.4183(6) 0.5105(3) 0.0469(10) Uani 1 1 d .
H22 H 0.4494 0.2877 0.5168 0.056 Uiso 1 1 calc R
C23 C 0.34125(12) 0.5751(6) 0.2914(2) 0.0463(10) Uani 1 1 d .
H23A H 0.3148 0.5503 0.2603 0.069 Uiso 1 1 calc R
H23B H 0.3514 0.6219 0.2563 0.069 Uiso 1 1 calc R
H23C H 0.3449 0.6696 0.3322 0.069 Uiso 1 1 calc R
C24 C 0.50163(12) 0.8510(7) 0.6414(3) 0.0545(11) Uani 1 1 d .
H24A H 0.5009 0.8002 0.6891 0.082 Uiso 1 1 calc R
H24B H 0.4915 0.9788 0.6316 0.082 Uiso 1 1 calc R
H24C H 0.5273 0.8541 0.6492 0.082 Uiso 1 1 calc R
N1 N 0.36053(10) 0.3977(4) 0.3303(2) 0.0431(8) Uani 1 1 d .
O1 O 0.24831(8) -0.0267(4) 0.01437(16) 0.0506(7) Uani 1 1 d .
O2 O 0.35859(8) 0.5299(4) 0.47563(18) 0.0511(7) Uani 1 1 d .
O3 O 0.41241(8) 0.1626(4) 0.37169(16) 0.0490(7) Uani 1 1 d .
O4 O 0.40888(8) 0.4356(4) 0.28207(17) 0.0474(7) Uani 1 1 d .
H5B H 0.4806 0.3298 0.7567 0.071 Uiso 0.25 1 d PR
H5C H 0.5127 0.2553 0.7547 0.071 Uiso 0.25 1 d PR
O5 O 0.5000 0.3567(11) 0.7500 0.0449(18) Uani 0.50 2 d SP
S1 S 0.40467(3) 0.36317(17) 0.34992(7) 0.0488(3) Uani 1 1 d .

loop_
_atom_site_aniso_label
_atom_site_aniso_U_11
_atom_site_aniso_U_22
_atom_site_aniso_U_33
_atom_site_aniso_U_23
_atom_site_aniso_U_13
_atom_site_aniso_U_12
Br1 0.0437(2) 0.0412(2) 0.0476(2) -0.00475(19) 0.01398(17) -0.01739(19)
C1 0.044(2) 0.046(2) 0.035(2) 0.0000(17) 0.0162(18) 0.0004(18)
C2 0.049(2) 0.050(2) 0.042(2) -0.006(2) 0.0144(19) -0.005(2)
C3 0.045(2) 0.040(2) 0.041(2) -0.0004(17) 0.0168(17) -0.0107(17)
C4 0.042(2) 0.033(2) 0.042(2) 0.0101(18) 0.0122(17) 0.0087(17)
C5 0.040(2) 0.043(3) 0.046(2) -0.0067(17) 0.0141(19) -0.0136(16)
C6 0.045(2) 0.048(3) 0.043(2) -0.0142(19) 0.0153(19) -0.0059(18)
C7 0.039(2) 0.039(2) 0.044(2) 0.0109(18) 0.0075(17) 0.0144(17)
C8 0.055(2) 0.034(2) 0.039(2) -0.0004(17) 0.0144(19) -0.0040(18)
C9 0.054(2) 0.033(2) 0.043(2) 0.0073(17) 0.016(2) 0.0076(18)
C10 0.049(2) 0.044(3) 0.038(2) 0.0008(19) 0.0167(19) -0.0108(19)
C11 0.059(3) 0.048(3) 0.031(2) -0.0014(17) 0.0115(19) -0.004(2)
C12 0.041(2) 0.052(3) 0.037(2) -0.0039(19) 0.0138(16) 0.0002(19)
C13 0.053(3) 0.042(3) 0.042(2) -0.0082(18) -0.003(2) 0.0126(18)
C14 0.040(2) 0.043(2) 0.043(2) 0.0124(18) 0.0118(17) 0.0086(17)
C15 0.040(2) 0.055(3) 0.036(2) -0.0075(18) 0.0142(17) -0.0026(18)
C16 0.062(3) 0.029(2) 0.037(2) -0.0024(17) 0.0112(19) -0.0024(18)
C17 0.0348(19) 0.045(2) 0.042(2) 0.0038(17) 0.0157(16) 0.0007(16)
C18 0.051(2) 0.039(2) 0.040(2) 0.0061(18) 0.0055(19) -0.0092(19)
C19 0.041(2) 0.043(2) 0.051(2) -0.001(2) 0.0142(19) -0.0145(18)
C20 0.045(2) 0.049(3) 0.049(2) -0.013(2) 0.016(2) 0.0025(18)
C21 0.041(2) 0.042(2) 0.046(2) 0.0032(19) 0.0130(18) 0.0053(18)
C22 0.046(2) 0.043(3) 0.047(2) -0.0031(18) 0.0159(19) -0.0146(17)
C23 0.048(2) 0.042(2) 0.040(2) 0.0184(17) 0.0119(19) 0.0123(18)
C24 0.050(3) 0.056(3) 0.049(2) -0.016(2) 0.013(2) -0.010(2)
N1 0.053(2) 0.0367(19) 0.0368(18) 0.0050(13) 0.0171(16) -0.0012(14)
O1 0.0421(15) 0.0475(18) 0.0429(16) -0.0092(13) 0.0016(12) 0.0146(13)
O2 0.0507(16) 0.0365(17) 0.0536(17) -0.0075(14) 0.0120(14) -0.0042(13)
O3 0.0483(16) 0.0444(18) 0.0473(16) 0.0120(13) 0.0151(13) 0.0124(13)
O4 0.0473(16) 0.0420(16) 0.0454(16) -0.0022(12) 0.0139(13) -0.0094(13)
O5 0.054(5) 0.039(4) 0.042(4) 0.000 0.021(4) 0.000
S1 0.0435(6) 0.0455(6) 0.0493(6) 0.0037(5) 0.0134(5) 0.0026(5)

loop_
_atom_type_symbol
_atom_type_description
_atom_type_scat_dispersion_real
_atom_type_scat_dispersion_imag
_atom_type_scat_source
C C 0.0033 0.0016 'International Tables Vol C Tables 4.2.6.8 and 6.1.1.4'
H H 0.0000 0.0000 'International Tables Vol C Tables 4.2.6.8 and 6.1.1.4'
N N 0.0061 0.0033 'International Tables Vol C Tables 4.2.6.8 and 6.1.1.4'
O O 0.0106 0.0060 'International Tables Vol C Tables 4.2.6.8 and 6.1.1.4'
Br Br -0.2901 2.4595 'International Tables Vol C Tables 4.2.6.8 and 6.1.1.4'
S S 0.1246 0.1234 'International Tables Vol C Tables 4.2.6.8 and 6.1.1.4'

loop_
_geom_angle_atom_site_label_1
_geom_angle_atom_site_label_2
_geom_angle_atom_site_label_3
_geom_angle
C2 C1 C6 120.0(4)
C2 C1 C8 120.7(4)
C6 C1 C8 119.3(4)
C1 C2 C3 120.0(4)
C1 C2 H2 120.0
C3 C2 H2 120.0
C2 C3 C4 120.0(4)
C2 C3 H3 120.0
C4 C3 H3 120.0
O1 C4 C5 115.8(3)
O1 C4 C3 123.6(4)
C5 C4 C3 120.0(4)
C6 C5 C4 120.0(4)
C6 C5 H5 120.0
C4 C5 H5 120.0
C5 C6 C1 120.0(4)
C5 C6 H6 120.0
C1 C6 H6 120.0
O1 C7 H7B 109.5
O1 C7 H7C 109.5
H7B C7 H7C 109.5
O1 C7 H7A 109.5
H7B C7 H7A 109.5
H7C C7 H7A 109.5
C9 C8 C1 127.9(4)
C9 C8 Br1 117.3(3)
C1 C8 Br1 114.7(3)
C8 C9 N1 118.2(4)
C8 C9 C10 126.4(4)
N1 C9 C10 114.5(3)
O2 C10 C11 120.5(4)
O2 C10 C9 117.2(4)
C11 C10 C9 122.2(4)
C16 C11 C12 118.9(4)
C16 C11 C10 118.1(4)
C12 C11 C10 123.0(4)
C13 C12 C11 121.0(4)
C13 C12 H12 119.5
C11 C12 H12 119.5
C14 C13 C12 120.0(4)
C14 C13 H13 120.0
C12 C13 H13 120.0
C13 C14 C15 120.6(4)
C13 C14 H14 119.7
C15 C14 H14 119.7
C16 C15 C14 119.5(4)
C16 C15 H15 120.2
C14 C15 H15 120.2
C11 C16 C15 119.9(4)
C11 C16 H16 120.0
C15 C16 H16 120.0
C18 C17 C22 119.9(4)
C18 C17 S1 120.4(3)
C22 C17 S1 119.7(3)
C19 C18 C17 120.4(4)
C19 C18 H18 119.8
C17 C18 H18 119.8
C18 C19 C20 121.2(4)
C18 C19 H19 119.4
C20 C19 H19 119.4
C21 C20 C19 117.4(4)
C21 C20 C24 122.9(4)
C19 C20 C24 119.7(4)
C20 C21 C22 122.3(4)
C20 C21 O5 118.1(3)
C22 C21 O5 117.7(3)
C20 C21 H21 118.9
C22 C21 H21 118.9
C21 C22 C17 118.7(4)
C21 C22 H22 120.6
C17 C22 H22 120.6
N1 C23 H23A 109.5
N1 C23 H23B 109.5
H23A C23 H23B 109.5
N1 C23 H23C 109.5
H23A C23 H23C 109.5
H23B C23 H23C 109.5
C20 C24 H24A 109.5
C20 C24 H24B 109.5
H24A C24 H24B 109.5
C20 C24 H24C 109.5
H24A C24 H24C 109.5
H24B C24 H24C 109.5
C9 N1 C23 116.2(3)
C9 N1 S1 119.3(3)
C23 N1 S1 120.4(3)
C4 O1 C7 120.4(3)
C21 O5 H5B 109.5
C21 O5 H5C 109.3
H5B O5 H5C 109.5
O4 S1 O3 119.43(19)
O4 S1 N1 106.53(17)
O3 S1 N1 106.04(17)
O4 S1 C17 107.23(18)
O3 S1 C17 108.21(18)
N1 S1 C17 109.08(18)

loop_
_geom_bond_atom_site_label_1
_geom_bond_atom_site_label_2
_geom_bond_distance
Br1 C8 1.908(4)
C1 C2 1.390(6)
C1 C6 1.390(6)
C1 C8 1.454(5)
C2 C3 1.390(5)
C2 H2 0.9300
C3 C4 1.390(5)
C3 H3 0.9300
C4 O1 1.308(5)
C4 C5 1.390(6)
C5 C6 1.390(6)
C5 H5 0.9300
C6 H6 0.9300
C7 O1 1.328(5)
C7 H7B 0.9600
C7 H7C 0.9600
C7 H7A 0.9600
C8 C9 1.302(6)
C9 N1 1.443(5)
C9 C10 1.505(6)
C10 O2 1.218(5)
C10 C11 1.474(6)
C11 C16 1.367(5)
C11 C12 1.400(6)
C12 C13 1.356(6)
C12 H12 0.9300
C13 C14 1.349(6)
C13 H13 0.9300
C14 C15 1.389(6)
C14 H14 0.9300
C15 C16 1.385(6)
C15 H15 0.9300
C16 H16 0.9300
C17 C18 1.380(6)
C17 C22 1.381(6)
C17 S1 1.774(4)
C18 C19 1.353(5)
C18 H18 0.9300
C19 C20 1.396(6)
C19 H19 0.9300
C20 C21 1.375(6)
C20 C24 1.515(6)
C21 C22 1.377(6)
C21 H21 0.9300
C22 H22 0.9300
C23 N1 1.461(5)
C23 H23A 0.9600
C23 H23B 0.9600
C23 H23C 0.9600
C24 H24A 0.9600
C24 H24B 0.9600
C24 H24C 0.9600
N1 S1 1.636(4)
O3 S1 1.448(3)
O4 S1 1.425(3)
O5 H5B 0.8499
O5 H5C 0.8500

loop_
_geom_torsion_atom_site_label_1
_geom_torsion_atom_site_label_2
_geom_torsion_atom_site_label_3
_geom_torsion_atom_site_label_4
_geom_torsion
C6 C1 C2 C3 0.0(6)
C8 C1 C2 C3 -178.7(4)
C1 C2 C3 C4 0.0(6)
C2 C3 C4 O1 -171.2(4)
C2 C3 C4 C5 0.0(6)
O1 C4 C5 C6 171.9(4)
C3 C4 C5 C6 0.0(6)
C4 C5 C6 C1 0.0(6)
C2 C1 C6 C5 0.0(7)
C8 C1 C6 C5 178.7(4)
C2 C1 C8 C9 48.9(7)
C6 C1 C8 C9 -129.7(5)
C2 C1 C8 Br1 -126.0(4)
C6 C1 C8 Br1 55.3(5)
C1 C8 C9 N1 6.3(7)
Br1 C8 C9 N1 -178.9(3)
C1 C8 C9 C10 174.9(4)
Br1 C8 C9 C10 -10.3(6)
C8 C9 C10 O2 -117.1(5)
N1 C9 C10 O2 51.8(5)
C8 C9 C10 C11 64.5(6)
N1 C9 C10 C11 -126.6(4)
O2 C10 C11 C16 6.0(6)
C9 C10 C11 C16 -175.6(4)
O2 C10 C11 C12 -171.5(4)
C9 C10 C11 C12 6.9(7)
C16 C11 C12 C13 2.4(6)
C10 C11 C12 C13 179.9(4)
C11 C12 C13 C14 -1.5(7)
C12 C13 C14 C15 -0.4(7)
C13 C14 C15 C16 1.4(6)
C12 C11 C16 C15 -1.3(6)
C10 C11 C16 C15 -179.0(4)
C14 C15 C16 C11 -0.5(6)
C22 C17 C18 C19 2.1(6)
S1 C17 C18 C19 179.7(3)
C17 C18 C19 C20 -2.5(7)
C18 C19 C20 C21 2.7(6)
C18 C19 C20 C24 -177.4(4)
C19 C20 C21 C22 -2.5(6)
C24 C20 C21 C22 177.6(4)
C19 C20 C21 O5 -166.5(3)
C24 C20 C21 O5 13.7(5)
C20 C21 C22 C17 2.2(6)
O5 C21 C22 C17 166.2(3)
C18 C17 C22 C21 -1.9(6)
S1 C17 C22 C21 -179.5(3)
C8 C9 N1 C23 82.7(5)
C10 C9 N1 C23 -87.2(4)
C8 C9 N1 S1 -119.8(4)
C10 C9 N1 S1 70.3(4)
C5 C4 O1 C7 -0.9(5)
C3 C4 O1 C7 170.6(4)
C9 N1 S1 O4 163.5(3)
C23 N1 S1 O4 -40.0(3)
C9 N1 S1 O3 35.3(3)
C23 N1 S1 O3 -168.2(3)
C9 N1 S1 C17 -81.1(3)
C23 N1 S1 C17 75.4(3)
C18 C17 S1 O4 38.0(4)
C22 C17 S1 O4 -144.4(3)
C18 C17 S1 O3 168.1(3)
C22 C17 S1 O3 -14.3(4)
C18 C17 S1 N1 -77.0(4)
C22 C17 S1 N1 100.6(3)
